data_4108261
loop_
_publ_author_name
'Stephen F. Nelsen'
'Gaoquan Li'
'Kevin P. Schultz'
'Hieu Q. Tran'
'Ilia A. Guzei'
'Dennis H. Evans'

_publ_contact_author_address
;
Department of Chemistry
University of Wisconsin-Madison
1101 University Ave
Madison, WI  53706
USA
;
_publ_contact_author_email iguzei@chem.wisc.edu
_publ_contact_author_fax 608-262-0381
_publ_contact_author_name
;
Guzei, Ilia A. 
;
_publ_contact_author_phone 608-263-4694
_publ_section_title
;
 Alkylated Trimethylene-Bridged Bis(p-Phenylenediamines)
;
_journal_name_full 'Journal of the American Chemical Society'
_journal_page_first 11620
_journal_page_last 11622
_journal_paper_doi 10.1021/ja802292g
_journal_volume 130
_journal_year 2008
_chemical_formula_moiety 'C26 H38 F12 N6 Sb2'
_chemical_formula_sum 'C26 H38 F12 N6 Sb2'
_chemical_formula_weight 906.12
_chemical_name_systematic
;
 ?
;
_space_group_IT_number 2
_symmetry_cell_setting triclinic
_symmetry_Int_Tables_number 2
_symmetry_space_group_name_Hall '-P 1'
_symmetry_space_group_name_H-M 'P -1'
_atom_sites_solution_hydrogens geom
_atom_sites_solution_primary direct
_atom_sites_solution_secondary difmap
_audit_creation_method
;
manual editing of the CIF file 
created by SHELXTL Ver. 6.10
and processed with modiCIfer-03272007. 
;
_cell_angle_alpha 113.7150(10)
_cell_angle_beta 109.4020(10)
_cell_angle_gamma 94.5840(10)
_cell_formula_units_Z 1
_cell_length_a 7.6010(7)
_cell_length_b 11.2909(10)
_cell_length_c 11.3686(10)
_cell_measurement_reflns_used 7795
_cell_measurement_temperature 100(2)
_cell_measurement_theta_max 30.47
_cell_measurement_theta_min 2.03
_cell_volume 816.40(13)
_computing_cell_refinement 'SAINT Ver. 7.24A (Bruker-AXS, 2007)'
_computing_data_collection 'SMART Ver. 5.622 (Bruker-AXS, 2000)'
_computing_data_reduction 'SAINT Ver. 7.24A'
_computing_molecular_graphics SHELXTL
_computing_publication_material SHELXTL
_computing_structure_refinement SHELXTL
_computing_structure_solution 'SHELXTL (Sheldrick, 2008)'
_diffrn_ambient_temperature 100(2)
_diffrn_measured_fraction_theta_full 0.922
_diffrn_measured_fraction_theta_max 0.922
_diffrn_measurement_device_type 'Bruker CCD-1000 area detector'
_diffrn_measurement_method '0.30\% \w and 0.4 \% \f scans'
_diffrn_radiation_monochromator graphite
_diffrn_radiation_source 'fine-focus sealed tube'
_diffrn_radiation_type Mo-K\a
_diffrn_radiation_wavelength 0.71073
_diffrn_reflns_av_R_equivalents 0.0231
_diffrn_reflns_av_sigmaI/netI 0.0251
_diffrn_reflns_limit_h_max 10
_diffrn_reflns_limit_h_min -10
_diffrn_reflns_limit_k_max 16
_diffrn_reflns_limit_k_min -15
_diffrn_reflns_limit_l_max 15
_diffrn_reflns_limit_l_min -16
_diffrn_reflns_number 12317
_diffrn_reflns_theta_full 30.47
_diffrn_reflns_theta_max 30.47
_diffrn_reflns_theta_min 2.03
_diffrn_standards_number 0
_exptl_absorpt_coefficient_mu 1.751
_exptl_absorpt_correction_T_max 0.7208
_exptl_absorpt_correction_T_min 0.6492
_exptl_absorpt_correction_type multi-scan
_exptl_absorpt_process_details
;
SADABS  (Bruker-AXS, 2007)
;
_exptl_crystal_colour black
_exptl_crystal_density_diffrn 1.843
_exptl_crystal_description block
_exptl_crystal_F_000 446
_exptl_crystal_size_max 0.27
_exptl_crystal_size_mid 0.21
_exptl_crystal_size_min 0.20
_refine_diff_density_max 0.909
_refine_diff_density_min -0.525
_refine_diff_density_rms 0.089
_refine_ls_extinction_method none
_refine_ls_goodness_of_fit_ref 1.054
_refine_ls_hydrogen_treatment constr
_refine_ls_matrix_type full
_refine_ls_number_parameters 253
_refine_ls_number_reflns 4589
_refine_ls_number_restraints 0
_refine_ls_restrained_S_all 1.054
_refine_ls_R_factor_all 0.0278
_refine_ls_R_factor_gt 0.0239
_refine_ls_shift/su_max 0.002
_refine_ls_shift/su_mean 0.000
_refine_ls_structure_factor_coef Fsqd
_refine_ls_weighting_details 'calc w=1/[\s^2^(Fo^2^)+(0.0324P)^2^+0.3770P] where P=(Fo^2^+2Fc^2^)/3'
_refine_ls_weighting_scheme calc
_refine_ls_wR_factor_gt 0.0582
_refine_ls_wR_factor_ref 0.0607
_reflns_number_gt 4175
_reflns_number_total 4589
_reflns_threshold_expression I>2\s(I)
_cod_data_source_file ja802292g_si_004.cif
_cod_data_source_block nelsen16
_cod_original_sg_symbol_Hall '-P 1        '
_cod_original_sg_symbol_H-M 'P -1 '
_cod_database_code 4108261

loop_
_symmetry_equiv_pos_as_xyz
'x, y, z'
'-x, -y, -z'

loop_
_atom_site_label
_atom_site_type_symbol
_atom_site_fract_x
_atom_site_fract_y
_atom_site_fract_z
_atom_site_U_iso_or_equiv
_atom_site_adp_type
_atom_site_occupancy
_atom_site_symmetry_multiplicity
_atom_site_calc_flag
_atom_site_refinement_flags
_atom_site_disorder_assembly
_atom_site_disorder_group
Sb1 Sb 0.78826(2) 0.755315(12) 0.254112(12) 0.02276(5) Uani 1 1 d . . .
F1 F 0.6703(3) 0.65946(13) 0.05872(14) 0.0442(4) Uani 1 1 d . . .
F2 F 0.7272(3) 0.59710(14) 0.26578(16) 0.0458(4) Uani 1 1 d . . .
F3 F 0.5532(2) 0.79024(14) 0.25931(15) 0.0370(3) Uani 1 1 d . . .
F4 F 0.9004(2) 0.84589(16) 0.44936(14) 0.0441(4) Uani 1 1 d . . .
F5 F 0.8474(2) 0.91105(12) 0.23972(14) 0.0355(3) Uani 1 1 d . . .
F6 F 1.0219(3) 0.71981(19) 0.2479(2) 0.0567(5) Uani 1 1 d . . .
N3 N 0.1867(3) 0.8241(2) 0.9454(2) 0.0407(5) Uani 1 1 d . . .
C1 C 0.2858(2) 0.34782(17) 0.31143(17) 0.0171(3) Uani 1 1 d . A .
C2 C 0.3300(3) 0.44595(18) 0.26910(18) 0.0201(3) Uani 1 1 d . . .
H2 H 0.3492 0.4189 0.1846 0.024 Uiso 1 1 calc R . .
C3 C 0.3449(3) 0.57774(17) 0.34798(18) 0.0203(3) Uani 1 1 d . . .
H3 H 0.3757 0.6405 0.3175 0.024 Uiso 1 1 calc R . .
C4 C 0.3155(2) 0.62363(17) 0.47482(18) 0.0185(3) Uani 1 1 d . . .
C5 C 0.2591(3) 0.52461(18) 0.51126(19) 0.0217(3) Uani 1 1 d . . .
H5 H 0.2292 0.5506 0.5915 0.026 Uiso 1 1 calc R . .
C6 C 0.2468(3) 0.39316(18) 0.43381(19) 0.0211(3) Uani 1 1 d . . .
H6 H 0.2111 0.3302 0.4626 0.025 Uiso 1 1 calc R . .
N1 N 0.2819(2) 0.21814(15) 0.23833(15) 0.0190(3) Uani 1 1 d . . .
C7 C 0.2936(6) 0.1766(3) 0.1021(4) 0.0223(7) Uani 0.613(5) 1 d P A 1
H7A H 0.1778 0.1839 0.0369 0.033 Uiso 0.613(5) 1 calc PR A 1
H7B H 0.3037 0.0837 0.0653 0.033 Uiso 0.613(5) 1 calc PR A 1
H7C H 0.4074 0.2342 0.1130 0.033 Uiso 0.613(5) 1 calc PR A 1
C8 C 0.2213(14) 0.1132(14) 0.2671(15) 0.0225(17) Uani 0.613(5) 1 d P A 1
H8A H 0.1126 0.0444 0.1824 0.027 Uiso 0.613(5) 1 calc PR A 1
H8B H 0.1750 0.1498 0.3431 0.027 Uiso 0.613(5) 1 calc PR A 1
C9 C 0.3842(5) 0.0484(3) 0.3104(3) 0.0236(7) Uani 0.613(5) 1 d P A 1
H9A H 0.4328 0.0156 0.2353 0.028 Uiso 0.613(5) 1 calc PR A 1
H9B H 0.3303 -0.0302 0.3173 0.028 Uiso 0.613(5) 1 calc PR A 1
C10 C 0.5548(7) 0.1393(4) 0.4493(5) 0.0251(8) Uani 0.613(5) 1 d P A 1
H10A H 0.5065 0.1780 0.5239 0.030 Uiso 0.613(5) 1 calc PR A 1
H10B H 0.6422 0.0850 0.4748 0.030 Uiso 0.613(5) 1 calc PR A 1
C11 C 0.7460(9) 0.2103(6) 0.3397(6) 0.0295(13) Uani 0.613(5) 1 d P A 1
H11A H 0.6665 0.2225 0.2596 0.044 Uiso 0.613(5) 1 calc PR A 1
H11B H 0.7529 0.1169 0.3077 0.044 Uiso 0.613(5) 1 calc PR A 1
H11C H 0.8759 0.2682 0.3824 0.044 Uiso 0.613(5) 1 calc PR A 1
C7A C 0.174(2) 0.110(2) 0.256(2) 0.022(3) Uani 0.387(5) 1 d P A 2
H7A1 H 0.2396 0.1210 0.3511 0.033 Uiso 0.387(5) 1 calc PR A 2
H7A2 H 0.1721 0.0219 0.1879 0.033 Uiso 0.387(5) 1 calc PR A 2
H7A3 H 0.0419 0.1186 0.2398 0.033 Uiso 0.387(5) 1 calc PR A 2
C8A C 0.3802(9) 0.1642(5) 0.1395(6) 0.0208(11) Uani 0.387(5) 1 d P A 2
H8A1 H 0.4422 0.2390 0.1308 0.025 Uiso 0.387(5) 1 calc PR A 2
H8A2 H 0.2815 0.1010 0.0457 0.025 Uiso 0.387(5) 1 calc PR A 2
C9A C 0.5322(7) 0.0928(4) 0.1852(5) 0.0202(11) Uani 0.387(5) 1 d P A 2
H9A1 H 0.4724 0.0226 0.2012 0.024 Uiso 0.387(5) 1 calc PR A 2
H9A2 H 0.5735 0.0479 0.1077 0.024 Uiso 0.387(5) 1 calc PR A 2
C10A C 0.7103(17) 0.1841(10) 0.3177(12) 0.0251(8) Uani 0.387(5) 1 d P A 2
H10C H 0.8058 0.1319 0.3353 0.030 Uiso 0.387(5) 1 calc PR A 2
H10D H 0.7695 0.2559 0.3036 0.030 Uiso 0.387(5) 1 calc PR A 2
C11A C 0.6219(10) 0.1410(6) 0.4912(8) 0.0241(13) Uani 0.387(5) 1 d P A 2
H11D H 0.7293 0.1605 0.5788 0.036 Uiso 0.387(5) 1 calc PR A 2
H11E H 0.6088 0.0518 0.4192 0.036 Uiso 0.387(5) 1 calc PR A 2
H11F H 0.5027 0.1440 0.5068 0.036 Uiso 0.387(5) 1 calc PR A 2
N2 N 0.6607(2) 0.24508(16) 0.44250(16) 0.0219(3) Uani 1 1 d . . .
C12 C 0.1713(3) 0.6140(2) 0.9855(3) 0.0338(5) Uani 1 1 d . . .
H12A H 0.1485 0.6339 1.0707 0.051 Uiso 1 1 calc R . .
H12B H 0.2929 0.5872 0.9957 0.051 Uiso 1 1 calc R . .
H12C H 0.0656 0.5412 0.9050 0.051 Uiso 1 1 calc R . .
C13 C 0.1819(3) 0.7323(2) 0.9637(2) 0.0259(4) Uani 1 1 d . . .

loop_
_atom_site_aniso_label
_atom_site_aniso_U_11
_atom_site_aniso_U_22
_atom_site_aniso_U_33
_atom_site_aniso_U_23
_atom_site_aniso_U_13
_atom_site_aniso_U_12
Sb1 0.03526(8) 0.02029(7) 0.02275(7) 0.01227(5) 0.01883(5) 0.01240(5)
F1 0.0831(11) 0.0269(6) 0.0243(6) 0.0083(5) 0.0285(7) 0.0102(7)
F2 0.0860(12) 0.0309(7) 0.0504(8) 0.0282(7) 0.0473(9) 0.0242(7)
F3 0.0333(7) 0.0426(7) 0.0423(7) 0.0195(6) 0.0220(6) 0.0147(6)
F4 0.0515(9) 0.0507(9) 0.0226(6) 0.0150(6) 0.0104(6) 0.0041(7)
F5 0.0570(9) 0.0205(6) 0.0367(7) 0.0147(5) 0.0260(6) 0.0080(5)
F6 0.0585(10) 0.0705(11) 0.0876(13) 0.0529(10) 0.0553(10) 0.0452(9)
N3 0.0534(13) 0.0291(10) 0.0349(10) 0.0155(8) 0.0122(9) 0.0052(9)
C1 0.0149(7) 0.0181(7) 0.0167(7) 0.0082(6) 0.0044(6) 0.0026(6)
C2 0.0237(8) 0.0199(8) 0.0158(7) 0.0081(6) 0.0074(6) 0.0027(6)
C3 0.0230(8) 0.0180(8) 0.0194(8) 0.0091(6) 0.0076(7) 0.0029(6)
C4 0.0154(7) 0.0198(8) 0.0179(7) 0.0077(6) 0.0047(6) 0.0055(6)
C5 0.0249(9) 0.0255(9) 0.0215(8) 0.0127(7) 0.0134(7) 0.0111(7)
C6 0.0249(9) 0.0223(8) 0.0238(8) 0.0140(7) 0.0133(7) 0.0089(7)
N1 0.0216(7) 0.0174(6) 0.0168(7) 0.0066(5) 0.0081(6) 0.0030(5)
C7 0.031(2) 0.0178(14) 0.0187(15) 0.0067(12) 0.0127(14) 0.0064(14)
C8 0.029(5) 0.020(2) 0.026(3) 0.0108(18) 0.019(3) 0.006(3)
C9 0.0343(17) 0.0168(13) 0.0206(14) 0.0094(11) 0.0104(12) 0.0076(12)
C10 0.031(2) 0.0189(15) 0.025(2) 0.0104(15) 0.0101(16) 0.0088(16)
C11 0.031(3) 0.031(3) 0.023(3) 0.004(2) 0.015(2) 0.018(2)
C7A 0.024(6) 0.011(3) 0.036(5) 0.011(3) 0.019(6) 0.006(4)
C8A 0.023(3) 0.020(2) 0.017(2) 0.0040(18) 0.010(2) 0.008(2)
C9A 0.022(2) 0.0155(19) 0.019(2) 0.0024(16) 0.0104(17) 0.0057(16)
C10A 0.031(2) 0.0189(15) 0.025(2) 0.0104(15) 0.0101(16) 0.0088(16)
C11A 0.023(3) 0.014(2) 0.034(4) 0.011(3) 0.009(3) 0.007(2)
N2 0.0220(7) 0.0205(7) 0.0208(7) 0.0068(6) 0.0086(6) 0.0072(6)
C12 0.0370(12) 0.0226(9) 0.0387(11) 0.0125(9) 0.0137(9) 0.0055(8)
C13 0.0254(9) 0.0244(9) 0.0221(9) 0.0063(7) 0.0082(7) 0.0055(7)

loop_
_atom_type_symbol
_atom_type_description
_atom_type_scat_dispersion_real
_atom_type_scat_dispersion_imag
_atom_type_scat_source
C C 0.0033 0.0016 'International Tables Vol C Tables 4.2.6.8 and 6.1.1.4'
H H 0.0000 0.0000 'International Tables Vol C Tables 4.2.6.8 and 6.1.1.4'
N N 0.0061 0.0033 'International Tables Vol C Tables 4.2.6.8 and 6.1.1.4'
F F 0.0171 0.0103 'International Tables Vol C Tables 4.2.6.8 and 6.1.1.4'
Sb Sb -0.5866 1.5461 'International Tables Vol C Tables 4.2.6.8 and 6.1.1.4'

loop_
_geom_angle_atom_site_label_1
_geom_angle_atom_site_label_2
_geom_angle_atom_site_label_3
_geom_angle
_geom_angle_site_symmetry_1
_geom_angle_publ_flag
F5 Sb1 F4 92.08(6) . yes
F5 Sb1 F6 89.98(7) . yes
F4 Sb1 F6 91.22(8) . yes
F5 Sb1 F1 89.92(6) . yes
F4 Sb1 F1 177.85(6) . yes
F6 Sb1 F1 89.59(8) . yes
F5 Sb1 F3 90.07(6) . yes
F4 Sb1 F3 89.09(7) . yes
F6 Sb1 F3 179.68(8) . yes
F1 Sb1 F3 90.09(7) . yes
F5 Sb1 F2 179.18(5) . yes
F4 Sb1 F2 88.75(7) . yes
F6 Sb1 F2 89.97(8) . yes
F1 Sb1 F2 89.26(7) . yes
F3 Sb1 F2 89.97(7) . yes
N1 C1 C6 121.66(16) . ?
N1 C1 C2 121.62(16) . ?
C6 C1 C2 116.72(16) . ?
C3 C2 C1 121.20(17) . ?
C3 C2 H2 119.4 . ?
C1 C2 H2 119.4 . ?
C2 C3 C4 121.74(17) . ?
C2 C3 H3 119.1 . ?
C4 C3 H3 119.1 . ?
N2 C4 C5 121.06(17) 2_666 ?
N2 C4 C3 122.22(17) 2_666 ?
C5 C4 C3 116.71(16) . ?
C6 C5 C4 121.57(17) . ?
C6 C5 H5 119.2 . ?
C4 C5 H5 119.2 . ?
C5 C6 C1 121.85(17) . ?
C5 C6 H6 119.1 . ?
C1 C6 H6 119.1 . ?
C1 N1 C8 124.4(5) . ?
C1 N1 C7 117.73(19) . ?
C8 N1 C7 116.1(6) . ?
C1 N1 C8A 126.7(2) . ?
C8 N1 C8A 107.5(5) . ?
C7 N1 C8A 27.8(2) . ?
C1 N1 C7A 119.9(8) . ?
C8 N1 C7A 12.3(10) . ?
C7 N1 C7A 116.0(9) . ?
C8A N1 C7A 113.4(8) . ?
N1 C7 H7A 109.5 . ?
N1 C7 H7B 109.5 . ?
N1 C7 H7C 109.5 . ?
N1 C8 C9 112.0(7) . ?
N1 C8 H8A 109.2 . ?
C9 C8 H8A 109.2 . ?
N1 C8 H8B 109.2 . ?
C9 C8 H8B 109.2 . ?
H8A C8 H8B 107.9 . ?
C8 C9 C10 115.4(6) . ?
C8 C9 H9A 108.4 . ?
C10 C9 H9A 108.4 . ?
C8 C9 H9B 108.4 . ?
C10 C9 H9B 108.4 . ?
H9A C9 H9B 107.5 . ?
N2 C10 C9 112.6(3) . ?
N2 C10 H10A 109.1 . ?
C9 C10 H10A 109.1 . ?
N2 C10 H10B 109.1 . ?
C9 C10 H10B 109.1 . ?
H10A C10 H10B 107.8 . ?
N2 C11 H11A 109.5 . ?
N2 C11 H11B 109.5 . ?
N2 C11 H11C 109.5 . ?
N1 C7A H7A1 109.5 . ?
N1 C7A H7A2 109.5 . ?
H7A1 C7A H7A2 109.5 . ?
N1 C7A H7A3 109.5 . ?
H7A1 C7A H7A3 109.5 . ?
H7A2 C7A H7A3 109.5 . ?
N1 C8A C9A 114.1(4) . ?
N1 C8A H8A1 108.7 . ?
C9A C8A H8A1 108.7 . ?
N1 C8A H8A2 108.7 . ?
C9A C8A H8A2 108.7 . ?
H8A1 C8A H8A2 107.6 . ?
C10A C9A C8A 114.5(6) . ?
C10A C9A H9A1 108.6 . ?
C8A C9A H9A1 108.6 . ?
C10A C9A H9A2 108.6 . ?
C8A C9A H9A2 108.6 . ?
H9A1 C9A H9A2 107.6 . ?
N2 C10A C9A 111.5(8) . ?
N2 C10A H10C 109.3 . ?
C9A C10A H10C 109.3 . ?
N2 C10A H10D 109.3 . ?
C9A C10A H10D 109.3 . ?
H10C C10A H10D 108.0 . ?
N2 C11A H11D 109.5 . ?
N2 C11A H11E 109.5 . ?
H11D C11A H11E 109.5 . ?
N2 C11A H11F 109.5 . ?
H11D C11A H11F 109.5 . ?
H11E C11A H11F 109.5 . ?
C4 N2 C10 123.8(2) 2_666 ?
C4 N2 C11 117.9(3) 2_666 ?
C10 N2 C11 118.3(3) . ?
C4 N2 C10A 127.9(4) 2_666 ?
C10 N2 C10A 107.6(5) . ?
C11 N2 C10A 12.6(5) . ?
C4 N2 C11A 120.3(3) 2_666 ?
C10 N2 C11A 21.5(2) . ?
C11 N2 C11A 117.4(4) . ?
C10A N2 C11A 110.2(5) . ?
C13 C12 H12A 109.5 . ?
C13 C12 H12B 109.5 . ?
H12A C12 H12B 109.5 . ?
C13 C12 H12C 109.5 . ?
H12A C12 H12C 109.5 . ?
H12B C12 H12C 109.5 . ?
N3 C13 C12 178.8(2) . ?

loop_
_geom_bond_atom_site_label_1
_geom_bond_atom_site_label_2
_geom_bond_distance
_geom_bond_site_symmetry_2
_geom_bond_publ_flag
Sb1 F5 1.8641(12) . yes
Sb1 F4 1.8647(13) . yes
Sb1 F6 1.8695(15) . yes
Sb1 F1 1.8701(13) . yes
Sb1 F3 1.8750(13) . yes
Sb1 F2 1.8770(13) . yes
N3 C13 1.137(3) . ?
C1 N1 1.354(2) . ?
C1 C6 1.418(2) . ?
C1 C2 1.431(2) . ?
C2 C3 1.365(2) . ?
C2 H2 0.9500 . ?
C3 C4 1.425(3) . ?
C3 H3 0.9500 . ?
C4 N2 1.355(2) 2_666 ?
C4 C5 1.421(3) . ?
C5 C6 1.363(2) . ?
C5 H5 0.9500 . ?
C6 H6 0.9500 . ?
N1 C8 1.430(14) . ?
N1 C7 1.463(3) . ?
N1 C8A 1.508(5) . ?
N1 C7A 1.53(2) . ?
C7 H7A 0.9800 . ?
C7 H7B 0.9800 . ?
C7 H7C 0.9800 . ?
C8 C9 1.530(11) . ?
C8 H8A 0.9900 . ?
C8 H8B 0.9900 . ?
C9 C10 1.534(5) . ?
C9 H9A 0.9900 . ?
C9 H9B 0.9900 . ?
C10 N2 1.429(5) . ?
C10 H10A 0.9900 . ?
C10 H10B 0.9900 . ?
C11 N2 1.455(7) . ?
C11 H11A 0.9800 . ?
C11 H11B 0.9800 . ?
C11 H11C 0.9800 . ?
C7A H7A1 0.9800 . ?
C7A H7A2 0.9800 . ?
C7A H7A3 0.9800 . ?
C8A C9A 1.530(8) . ?
C8A H8A1 0.9900 . ?
C8A H8A2 0.9900 . ?
C9A C10A 1.529(11) . ?
C9A H9A1 0.9900 . ?
C9A H9A2 0.9900 . ?
C10A N2 1.496(14) . ?
C10A H10C 0.9900 . ?
C10A H10D 0.9900 . ?
C11A N2 1.534(7) . ?
C11A H11D 0.9800 . ?
C11A H11E 0.9800 . ?
C11A H11F 0.9800 . ?
N2 C4 1.355(2) 2_666 ?
C12 C13 1.454(3) . ?
C12 H12A 0.9800 . ?
C12 H12B 0.9800 . ?
C12 H12C 0.9800 . ?

loop_
_geom_torsion_atom_site_label_1
_geom_torsion_atom_site_label_2
_geom_torsion_atom_site_label_3
_geom_torsion_atom_site_label_4
_geom_torsion
_geom_torsion_site_symmetry_1
_geom_torsion_site_symmetry_4
N1 C1 C2 C3 -176.06(17) . .
C6 C1 C2 C3 3.8(3) . .
C1 C2 C3 C4 -0.6(3) . .
C2 C3 C4 N2 176.66(17) . 2_666
C2 C3 C4 C5 -3.5(3) . .
N2 C4 C5 C6 -175.69(18) 2_666 .
C3 C4 C5 C6 4.4(3) . .
C4 C5 C6 C1 -1.3(3) . .
N1 C1 C6 C5 177.00(17) . .
C2 C1 C6 C5 -2.9(3) . .
C6 C1 N1 C8 6.3(6) . .
C2 C1 N1 C8 -173.8(5) . .
C6 C1 N1 C7 170.5(2) . .
C2 C1 N1 C7 -9.6(3) . .
C6 C1 N1 C8A -158.3(3) . .
C2 C1 N1 C8A 21.6(4) . .
C6 C1 N1 C7A 19.8(9) . .
C2 C1 N1 C7A -160.3(9) . .
C1 N1 C8 C9 -117.1(7) . .
C7 N1 C8 C9 78.5(9) . .
C8A N1 C8 C9 50.0(10) . .
C7A N1 C8 C9 171(7) . .
N1 C8 C9 C10 65.2(10) . .
C8 C9 C10 N2 -67.2(7) . .
C1 N1 C8A C9A 117.6(4) . .
C8 N1 C8A C9A -49.1(6) . .
C7 N1 C8A C9A -162.2(8) . .
C7A N1 C8A C9A -60.6(9) . .
N1 C8A C9A C10A -67.6(7) . .
C8A C9A C10A N2 63.9(9) . .
C9 C10 N2 C4 120.0(3) . 2_666
C9 C10 N2 C11 -59.1(5) . .
C9 C10 N2 C10A -51.8(6) . .
C9 C10 N2 C11A -152.4(13) . .
C9A C10A N2 C4 -119.4(6) . 2_666
C9A C10A N2 C10 52.0(9) . .
C9A C10A N2 C11 -159(4) . .
C9A C10A N2 C11A 74.7(9) . .
